data_7217158
loop_
_publ_author_name
'Yang, Dan'
'Zhou, Hu'
'Yuan, Ai-Hua'
'Li, Yi-Zhi'

_publ_section_title
;
 Sandwich-like octacyanometalate-based cadmium assemblies with the
 4,4&#x2032;-dipyridyl sulfide ligand
;
_journal_issue 36
_journal_name_full CrystEngComm
_journal_page_first 8344
_journal_paper_doi 10.1039/C4CE00965G
_journal_volume 16
_journal_year 2014
_chemical_formula_moiety 'C66 H48 Cd3 N26 O4 S5 W2, 4(H2 O)'
_chemical_formula_sum 'C66 H56 Cd3 N26 O8 S5 W2'
_chemical_formula_weight 2206.57
_chemical_name_systematic
; 
 ? 
;
_space_group_IT_number 15
_symmetry_cell_setting monoclinic
_symmetry_space_group_name_Hall '-C 2yc'
_symmetry_space_group_name_H-M 'C 1 2/c 1'
_atom_sites_solution_hydrogens geom
_atom_sites_solution_primary direct
_atom_sites_solution_secondary difmap
_audit_creation_method SHELXL-97
_cell_angle_alpha 90.00
_cell_angle_beta 104.534(2)
_cell_angle_gamma 90.00
_cell_formula_units_Z 4
_cell_length_a 37.855(5)
_cell_length_b 11.8053(15)
_cell_length_c 18.885(2)
_cell_measurement_temperature 100(2)
_cell_volume 8169.4(17)
_computing_cell_refinement SMART
_computing_data_collection 'SMART (Bruker, 2000)'
_computing_data_reduction 'SAINT (Bruker, 2000)'
_computing_molecular_graphics SHELXTL
_computing_publication_material SHELXTL
_computing_structure_refinement SHELXTL
_computing_structure_solution 'SHELXTL (Bruker, 2000)'
_diffrn_ambient_temperature 100(2)
_diffrn_measured_fraction_theta_full 0.996
_diffrn_measured_fraction_theta_max 0.996
_diffrn_measurement_device_type 'Bruker Smart Apex CCD'
_diffrn_measurement_method 'phi and omega scans'
_diffrn_radiation_monochromator graphite
_diffrn_radiation_source 'sealed tube'
_diffrn_radiation_type MoK\a
_diffrn_radiation_wavelength 0.71073
_diffrn_reflns_av_R_equivalents 0.0441
_diffrn_reflns_av_sigmaI/netI 0.0421
_diffrn_reflns_limit_h_max 46
_diffrn_reflns_limit_h_min -46
_diffrn_reflns_limit_k_max 14
_diffrn_reflns_limit_k_min -13
_diffrn_reflns_limit_l_max 22
_diffrn_reflns_limit_l_min -21
_diffrn_reflns_number 29852
_diffrn_reflns_theta_full 25.60
_diffrn_reflns_theta_max 25.60
_diffrn_reflns_theta_min 2.40
_exptl_absorpt_coefficient_mu 3.768
_exptl_absorpt_correction_T_max 0.7044
_exptl_absorpt_correction_T_min 0.5195
_exptl_absorpt_correction_type multi-scan
_exptl_absorpt_process_details 'SADABS; Bruker, 2000'
_exptl_crystal_colour pale-yellow
_exptl_crystal_density_diffrn 1.794
_exptl_crystal_density_method 'not measured'
_exptl_crystal_description rod
_exptl_crystal_F_000 4280
_exptl_crystal_size_max 0.20
_exptl_crystal_size_mid 0.11
_exptl_crystal_size_min 0.10
_refine_diff_density_max 4.259
_refine_diff_density_min -1.703
_refine_diff_density_rms 0.173
_refine_ls_extinction_coef 0.000049(16)
_refine_ls_extinction_expression Fc^*^=kFc[1+0.001xFc^2^\l^3^/sin(2\q)]^-1/4^
_refine_ls_extinction_method SHELXL
_refine_ls_goodness_of_fit_ref 1.071
_refine_ls_hydrogen_treatment constr
_refine_ls_matrix_type full
_refine_ls_number_parameters 496
_refine_ls_number_reflns 7656
_refine_ls_number_restraints 0
_refine_ls_restrained_S_all 1.071
_refine_ls_R_factor_all 0.0532
_refine_ls_R_factor_gt 0.0389
_refine_ls_shift/su_max 0.001
_refine_ls_shift/su_mean 0.000
_refine_ls_structure_factor_coef Fsqd
_refine_ls_weighting_details 'calc w=1/[\s^2^(Fo^2^)+(0.0376P)^2^+103.7522P] where P=(Fo^2^+2Fc^2^)/3'
_refine_ls_weighting_scheme calc
_refine_ls_wR_factor_gt 0.0869
_refine_ls_wR_factor_ref 0.0915
_reflns_number_gt 6473
_reflns_number_total 7656
_reflns_threshold_expression >2sigma(I)
_cod_data_source_file c4ce00965g2.cif
_cod_data_source_block 2(yd064)
_cod_depositor_comments
;
The following automatic conversions were performed:

'_symmetry_cell_setting' value 'Monoclinic' changed to 'monoclinic'
according to
/usr/data/users/saulius/crontab/automatic-downloads/rss-feeds/RSC/lib/dictionaries/cif_core.dic
dictionary named 'cif_core.dic' version 2.4.2 from 2011-04-26.

Automatic conversion script
Id: cif_fix_values 2281 2013-09-26 08:29:07Z andrius 

 Adding full bibliography for 7217156--7217159.cif.
;
_cod_original_cell_volume 8169.3(18)
_cod_original_sg_symbol_H-M 'C2/c  '
_cod_database_code 7217158

loop_
_symmetry_equiv_pos_as_xyz
'x, y, z'
'-x, y, -z+1/2'
'x+1/2, y+1/2, z'
'-x+1/2, y+1/2, -z+1/2'
'-x, -y, -z'
'x, -y, z-1/2'
'-x+1/2, -y+1/2, -z'
'x+1/2, -y+1/2, z-1/2'

loop_
_atom_site_label
_atom_site_type_symbol
_atom_site_fract_x
_atom_site_fract_y
_atom_site_fract_z
_atom_site_U_iso_or_equiv
_atom_site_adp_type
_atom_site_occupancy
_atom_site_symmetry_multiplicity
_atom_site_calc_flag
_atom_site_refinement_flags
W1 W 0.129269(6) 0.184521(19) 0.140388(13) 0.01008(9) Uani 1 1 d .
Cd1 Cd 0.169690(12) -0.24612(4) 0.21271(2) 0.01106(11) Uani 1 1 d .
Cd2 Cd 0.0000 0.0000 0.0000 0.01316(15) Uani 1 2 d S
S1 S 0.28247(4) 0.00888(15) 0.02200(9) 0.0206(4) Uani 1 1 d .
S2 S 0.06681(4) -0.60495(14) 0.36956(9) 0.0199(4) Uani 1 1 d .
S3 S 0.0000 0.41260(19) -0.2500 0.0185(5) Uani 1 2 d S
O1 O 0.20976(12) -0.3960(4) 0.2291(3) 0.0237(11) Uani 1 1 d .
H1WA H 0.2086 -0.4595 0.2074 0.014(18) Uiso 1 1 d R
H1WB H 0.2322 -0.3891 0.2508 0.05(3) Uiso 1 1 d R
O2 O -0.00797(12) 0.1228(4) 0.0897(2) 0.0213(10) Uani 1 1 d .
H2WA H -0.0257 0.1129 0.1092 0.032 Uiso 1 1 d R
H2WB H 0.0096 0.1430 0.1251 0.032 Uiso 1 1 d R
O3 O 0.12641(15) 0.0683(5) 0.4226(3) 0.0447(15) Uani 1 1 d .
H3WA H 0.1336 0.1049 0.3920 0.067 Uiso 1 1 d R
H3WB H 0.1367 0.0094 0.4392 0.067 Uiso 1 1 d R
O4 O -0.05533(15) 0.0447(5) 0.1601(3) 0.0433(15) Uani 1 1 d .
H4WB H -0.0752 0.0721 0.1402 0.065 Uiso 1 1 d R
H4WA H -0.0535 0.0710 0.2010 0.065 Uiso 1 1 d R
N1 N 0.13223(14) -0.0827(4) 0.1968(3) 0.0150(11) Uani 1 1 d .
N2 N 0.06172(14) 0.0476(5) 0.0260(3) 0.0173(12) Uani 1 1 d .
N3 N 0.05620(15) 0.1793(5) 0.2063(3) 0.0216(13) Uani 1 1 d .
N4 N 0.07798(16) 0.3913(5) 0.0486(3) 0.0258(14) Uani 1 1 d .
N5 N 0.18017(15) 0.4149(5) 0.1562(3) 0.0226(13) Uani 1 1 d .
N6 N 0.15608(15) 0.1644(5) -0.0134(3) 0.0220(13) Uani 1 1 d .
N7 N 0.21627(14) 0.1094(4) 0.1967(3) 0.0153(11) Uani 1 1 d .
N8 N 0.15512(16) 0.2183(5) 0.3205(3) 0.0265(14) Uani 1 1 d .
N9 N 0.20840(14) -0.1618(4) 0.1479(3) 0.0148(11) Uani 1 1 d .
N10 N 0.20560(14) 0.1656(4) -0.1789(3) 0.0141(11) Uani 1 1 d .
N11 N 0.13158(14) -0.3561(4) 0.2663(3) 0.0153(11) Uani 1 1 d .
N12 N 0.13467(14) -0.6993(4) 0.5967(3) 0.0140(11) Uani 1 1 d .
N13 N -0.01091(14) 0.1512(4) -0.0791(3) 0.0145(11) Uani 1 1 d .
C1 C 0.13022(16) 0.0104(5) 0.1774(3) 0.0134(13) Uani 1 1 d .
C2 C 0.08634(17) 0.0962(5) 0.0636(3) 0.0129(13) Uani 1 1 d .
C3 C 0.08193(16) 0.1837(5) 0.1843(3) 0.0139(13) Uani 1 1 d .
C4 C 0.09490(17) 0.3203(6) 0.0794(4) 0.0177(14) Uani 1 1 d .
C5 C 0.16183(16) 0.3356(5) 0.1502(3) 0.0125(13) Uani 1 1 d .
C6 C 0.14787(16) 0.1729(5) 0.0419(3) 0.0123(13) Uani 1 1 d .
C7 C 0.18668(16) 0.1328(5) 0.1751(3) 0.0119(12) Uani 1 1 d .
C8 C 0.14610(17) 0.2110(5) 0.2578(4) 0.0164(14) Uani 1 1 d .
C9 C 0.19409(17) -0.1027(5) 0.0874(3) 0.0175(14) Uani 1 1 d .
H9 H 0.1682 -0.0977 0.0717 0.021 Uiso 1 1 calc R
C10 C 0.21438(17) -0.0479(5) 0.0458(3) 0.0157(13) Uani 1 1 d .
H10 H 0.2027 -0.0052 0.0037 0.019 Uiso 1 1 calc R
C11 C 0.25226(16) -0.0570(5) 0.0671(3) 0.0140(13) Uani 1 1 d .
C12 C 0.26779(18) -0.1186(6) 0.1307(4) 0.0197(14) Uani 1 1 d .
H12 H 0.2935 -0.1268 0.1472 0.024 Uiso 1 1 calc R
C14 C 0.25279(16) 0.0665(6) -0.0581(3) 0.0153(13) Uani 1 1 d .
C15 C 0.22777(18) 0.0011(5) -0.1070(3) 0.0179(14) Uani 1 1 d .
H15 H 0.2264 -0.0783 -0.1001 0.022 Uiso 1 1 calc R
C16 C 0.20487(18) 0.0541(5) -0.1662(3) 0.0173(14) Uani 1 1 d .
H16 H 0.1876 0.0090 -0.1997 0.021 Uiso 1 1 calc R
C17 C 0.23085(17) 0.2270(5) -0.1328(3) 0.0164(13) Uani 1 1 d .
H17 H 0.2322 0.3059 -0.1418 0.020 Uiso 1 1 calc R
C18 C 0.25515(17) 0.1811(6) -0.0725(3) 0.0179(14) Uani 1 1 d .
H18 H 0.2731 0.2271 -0.0414 0.021 Uiso 1 1 calc R
C19 C 0.12828(17) -0.3384(5) 0.3347(4) 0.0176(14) Uani 1 1 d .
H19 H 0.1397 -0.2736 0.3604 0.021 Uiso 1 1 calc R
C20 C 0.10907(18) -0.4100(5) 0.3694(4) 0.0193(14) Uani 1 1 d .
H20 H 0.1070 -0.3937 0.4175 0.023 Uiso 1 1 calc R
C21 C 0.09272(16) -0.5067(5) 0.3326(3) 0.0140(13) Uani 1 1 d .
C22 C 0.09560(17) -0.5242(5) 0.2619(4) 0.0173(14) Uani 1 1 d .
H22 H 0.0843 -0.5877 0.2346 0.021 Uiso 1 1 calc R
C23 C 0.11527(18) -0.4473(5) 0.2316(4) 0.0167(14) Uani 1 1 d .
H23 H 0.1172 -0.4606 0.1831 0.020 Uiso 1 1 calc R
C24 C 0.09475(17) -0.6386(5) 0.4568(3) 0.0146(13) Uani 1 1 d .
C25 C 0.13201(17) -0.6166(6) 0.4799(4) 0.0196(14) Uani 1 1 d .
H25 H 0.1445 -0.5812 0.4481 0.024 Uiso 1 1 calc R
C26 C 0.15025(17) -0.6471(5) 0.5494(3) 0.0154(13) Uani 1 1 d .
H26 H 0.1755 -0.6301 0.5651 0.018 Uiso 1 1 calc R
C27 C 0.09935(17) -0.7227(6) 0.5731(4) 0.0197(15) Uani 1 1 d .
H27 H 0.0879 -0.7614 0.6055 0.024 Uiso 1 1 calc R
C28 C 0.07805(17) -0.6946(5) 0.5046(3) 0.0161(13) Uani 1 1 d .
H28 H 0.0528 -0.7128 0.4906 0.019 Uiso 1 1 calc R
C29 C 0.00735(17) 0.2481(5) -0.0604(4) 0.0176(14) Uani 1 1 d .
H29 H 0.0189 0.2604 -0.0102 0.021 Uiso 1 1 calc R
C30 C 0.01042(17) 0.3315(5) -0.1099(3) 0.0156(13) Uani 1 1 d .
H30 H 0.0238 0.3989 -0.0942 0.019 Uiso 1 1 calc R
C31 C -0.00671(16) 0.3140(5) -0.1836(3) 0.0147(13) Uani 1 1 d .
C32 C -0.02806(17) 0.2181(6) -0.2032(4) 0.0178(14) Uani 1 1 d .
H32 H -0.0418 0.2074 -0.2523 0.021 Uiso 1 1 calc R
C33 C -0.02904(16) 0.1382(5) -0.1502(3) 0.0156(13) Uani 1 1 d .
H33 H -0.0430 0.0714 -0.1642 0.019 Uiso 1 1 calc R
C13 C 0.24506(17) -0.1670(5) 0.1685(4) 0.0158(13) Uiso 1 1 d .
H13 H 0.2560 -0.2068 0.2122 0.019 Uiso 1 1 calc R

loop_
_atom_site_aniso_label
_atom_site_aniso_U_11
_atom_site_aniso_U_22
_atom_site_aniso_U_33
_atom_site_aniso_U_23
_atom_site_aniso_U_13
_atom_site_aniso_U_12
W1 0.01080(13) 0.00778(13) 0.01042(14) 0.00001(10) 0.00034(9) -0.00096(9)
Cd1 0.0137(2) 0.0090(2) 0.0096(2) -0.00045(17) 0.00131(17) -0.00035(17)
Cd2 0.0119(3) 0.0151(3) 0.0114(3) 0.0001(3) 0.0008(2) -0.0019(2)
S1 0.0142(8) 0.0300(9) 0.0181(9) 0.0104(7) 0.0049(7) 0.0047(7)
S2 0.0180(8) 0.0253(9) 0.0139(8) 0.0076(7) -0.0008(7) -0.0075(7)
S3 0.0257(12) 0.0153(11) 0.0139(12) 0.000 0.0035(10) 0.000
O1 0.019(3) 0.010(2) 0.036(3) -0.011(2) -0.005(2) 0.0015(18)
O2 0.016(2) 0.027(3) 0.018(2) -0.007(2) -0.0017(19) 0.000(2)
O3 0.041(3) 0.049(4) 0.046(4) 0.021(3) 0.013(3) 0.006(3)
O4 0.038(3) 0.065(4) 0.031(3) -0.013(3) 0.016(3) -0.010(3)
N1 0.019(3) 0.012(3) 0.013(3) -0.001(2) 0.003(2) 0.000(2)
N2 0.016(3) 0.019(3) 0.016(3) -0.003(2) 0.004(2) -0.001(2)
N3 0.021(3) 0.030(3) 0.014(3) -0.007(2) 0.004(2) -0.003(3)
N4 0.024(3) 0.015(3) 0.032(4) 0.008(3) -0.004(3) 0.003(3)
N5 0.021(3) 0.016(3) 0.031(3) -0.005(3) 0.008(3) 0.000(2)
N6 0.020(3) 0.024(3) 0.023(3) 0.004(2) 0.006(3) 0.008(2)
N7 0.013(3) 0.017(3) 0.015(3) 0.001(2) 0.001(2) 0.001(2)
N8 0.028(3) 0.030(3) 0.022(4) -0.007(3) 0.008(3) -0.007(3)
N9 0.014(3) 0.017(3) 0.012(3) 0.001(2) 0.002(2) 0.001(2)
N10 0.019(3) 0.012(3) 0.013(3) 0.000(2) 0.005(2) 0.002(2)
N11 0.020(3) 0.013(3) 0.012(3) 0.004(2) 0.003(2) 0.001(2)
N12 0.017(3) 0.014(3) 0.012(3) 0.002(2) 0.004(2) -0.003(2)
N13 0.015(3) 0.016(3) 0.011(3) 0.001(2) 0.001(2) -0.002(2)
C1 0.012(3) 0.016(3) 0.012(3) -0.005(3) 0.003(2) -0.005(2)
C2 0.019(3) 0.009(3) 0.013(3) 0.003(2) 0.008(3) 0.002(2)
C3 0.013(3) 0.018(3) 0.008(3) -0.003(3) -0.003(2) 0.000(3)
C4 0.015(3) 0.019(3) 0.019(3) -0.003(3) 0.006(3) -0.006(3)
C5 0.015(3) 0.003(3) 0.021(3) -0.003(2) 0.007(3) 0.002(2)
C6 0.013(3) 0.008(3) 0.021(3) 0.000(2) 0.013(3) 0.003(2)
C7 0.013(3) 0.011(3) 0.009(3) 0.001(2) -0.003(2) -0.001(2)
C8 0.015(3) 0.021(3) 0.013(4) -0.003(3) 0.002(3) -0.006(3)
C9 0.015(3) 0.020(3) 0.017(3) 0.002(3) 0.002(3) 0.003(3)
C10 0.018(3) 0.017(3) 0.011(3) 0.001(3) 0.002(3) 0.002(3)
C11 0.014(3) 0.018(3) 0.010(3) 0.002(3) 0.004(3) 0.005(3)
C12 0.015(3) 0.027(4) 0.016(3) 0.004(3) 0.002(3) 0.005(3)
C14 0.013(3) 0.026(3) 0.009(3) 0.006(3) 0.008(3) 0.004(3)
C15 0.025(4) 0.017(3) 0.014(3) 0.000(3) 0.008(3) 0.004(3)
C16 0.024(3) 0.015(3) 0.013(3) 0.000(3) 0.005(3) 0.000(3)
C17 0.023(3) 0.015(3) 0.012(3) 0.000(3) 0.007(3) -0.002(3)
C18 0.017(3) 0.026(4) 0.013(3) 0.003(3) 0.008(3) -0.003(3)
C19 0.019(3) 0.018(3) 0.014(3) -0.003(3) 0.001(3) -0.005(3)
C20 0.025(4) 0.022(3) 0.009(3) -0.003(3) 0.002(3) -0.003(3)
C21 0.013(3) 0.014(3) 0.016(3) 0.007(3) 0.006(3) 0.002(2)
C22 0.019(3) 0.013(3) 0.020(4) -0.002(3) 0.006(3) -0.001(3)
C23 0.026(3) 0.012(3) 0.015(3) -0.002(3) 0.009(3) 0.002(3)
C24 0.019(3) 0.011(3) 0.013(3) -0.002(3) 0.003(3) -0.002(3)
C25 0.016(3) 0.026(4) 0.017(3) 0.008(3) 0.004(3) -0.004(3)
C26 0.012(3) 0.019(3) 0.014(3) 0.003(3) 0.001(3) -0.002(2)
C27 0.017(3) 0.020(3) 0.024(4) 0.005(3) 0.009(3) -0.006(3)
C28 0.019(3) 0.011(3) 0.017(3) 0.002(3) 0.003(3) -0.006(3)
C29 0.019(3) 0.024(4) 0.010(3) -0.007(3) 0.004(3) -0.001(3)
C30 0.017(3) 0.014(3) 0.014(3) -0.005(3) 0.001(3) -0.002(2)
C31 0.016(3) 0.016(3) 0.013(3) 0.003(3) 0.003(3) 0.006(3)
C32 0.017(3) 0.022(3) 0.012(3) -0.001(3) 0.000(3) 0.002(3)
C33 0.013(3) 0.018(3) 0.014(3) -0.001(3) 0.000(3) -0.002(3)

loop_
_atom_type_symbol
_atom_type_description
_atom_type_scat_dispersion_real
_atom_type_scat_dispersion_imag
_atom_type_scat_source
C C 0.0033 0.0016 'International Tables Vol C Tables 4.2.6.8 and 6.1.1.4'
H H 0.0000 0.0000 'International Tables Vol C Tables 4.2.6.8 and 6.1.1.4'
N N 0.0061 0.0033 'International Tables Vol C Tables 4.2.6.8 and 6.1.1.4'
O O 0.0106 0.0060 'International Tables Vol C Tables 4.2.6.8 and 6.1.1.4'
S S 0.1246 0.1234 'International Tables Vol C Tables 4.2.6.8 and 6.1.1.4'
Cd Cd -0.8075 1.2024 'International Tables Vol C Tables 4.2.6.8 and 6.1.1.4'
W W -0.8490 6.8722 'International Tables Vol C Tables 4.2.6.8 and 6.1.1.4'

loop_
_geom_angle_atom_site_label_1
_geom_angle_atom_site_label_2
_geom_angle_atom_site_label_3
_geom_angle
_geom_angle_site_symmetry_1
_geom_angle_site_symmetry_3
C5 W1 C6 79.8(2) . .
C5 W1 C3 119.0(2) . .
C6 W1 C3 144.7(2) . .
C5 W1 C2 141.1(2) . .
C6 W1 C2 75.1(2) . .
C3 W1 C2 72.4(2) . .
C5 W1 C1 142.7(2) . .
C6 W1 C1 103.6(2) . .
C3 W1 C1 79.6(2) . .
C2 W1 C1 73.0(2) . .
C5 W1 C8 77.1(2) . .
C6 W1 C8 144.7(2) . .
C3 W1 C8 70.5(2) . .
C2 W1 C8 137.3(2) . .
C1 W1 C8 80.2(2) . .
C5 W1 C7 72.6(2) . .
C6 W1 C7 74.1(2) . .
C3 W1 C7 137.8(2) . .
C2 W1 C7 126.1(2) . .
C1 W1 C7 72.8(2) . .
C8 W1 C7 73.7(2) . .
C5 W1 C4 72.0(2) . .
C6 W1 C4 82.7(2) . .
C3 W1 C4 76.4(2) . .
C2 W1 C4 75.7(2) . .
C1 W1 C4 145.0(2) . .
C8 W1 C4 114.4(2) . .
C7 W1 C4 140.4(2) . .
O1 Cd1 N12 96.49(17) . 6_545
O1 Cd1 N11 88.42(17) . .
N12 Cd1 N11 89.23(18) 6_545 .
O1 Cd1 N9 85.39(17) . .
N12 Cd1 N9 84.83(18) 6_545 .
N11 Cd1 N9 170.88(18) . .
O1 Cd1 N10 88.65(17) . 6_556
N12 Cd1 N10 171.61(17) 6_545 6_556
N11 Cd1 N10 97.55(18) . 6_556
N9 Cd1 N10 89.00(17) . 6_556
O1 Cd1 N1 175.72(17) . .
N12 Cd1 N1 85.71(17) 6_545 .
N11 Cd1 N1 95.30(18) . .
N9 Cd1 N1 91.16(18) . .
N10 Cd1 N1 88.74(17) 6_556 .
N13 Cd2 N13 180.00 5 .
N13 Cd2 O2 87.36(17) 5 5
N13 Cd2 O2 92.64(17) . 5
N13 Cd2 O2 92.64(17) 5 .
N13 Cd2 O2 87.36(17) . .
O2 Cd2 O2 180.00 5 .
N13 Cd2 N2 92.49(18) 5 .
N13 Cd2 N2 87.51(18) . .
O2 Cd2 N2 89.85(17) 5 .
O2 Cd2 N2 90.15(17) . .
N13 Cd2 N2 87.51(18) 5 5
N13 Cd2 N2 92.49(18) . 5
O2 Cd2 N2 90.15(17) 5 5
O2 Cd2 N2 89.85(17) . 5
N2 Cd2 N2 180.00 . 5
C11 S1 C14 103.3(3) . .
C24 S2 C21 104.7(3) . .
C31 S3 C31 98.0(4) 2_554 .
C1 N1 Cd1 143.6(5) . .
C2 N2 Cd2 148.1(5) . .
C9 N9 C13 116.1(5) . .
C9 N9 Cd1 119.7(4) . .
C13 N9 Cd1 124.2(4) . .
C17 N10 C16 117.4(6) . .
C17 N10 Cd1 120.7(4) . 6
C16 N10 Cd1 121.3(4) . 6
C23 N11 C19 117.1(5) . .
C23 N11 Cd1 119.6(4) . .
C19 N11 Cd1 122.9(4) . .
C27 N12 C26 116.6(5) . .
C27 N12 Cd1 122.7(4) . 6_546
C26 N12 Cd1 120.6(4) . 6_546
C29 N13 C33 117.3(5) . .
C29 N13 Cd2 119.7(4) . .
C33 N13 Cd2 121.3(4) . .
N1 C1 W1 177.1(5) . .
N2 C2 W1 175.0(5) . .
N3 C3 W1 177.2(5) . .
N4 C4 W1 178.5(6) . .
N5 C5 W1 178.1(6) . .
N6 C6 W1 176.3(6) . .
N7 C7 W1 176.0(5) . .
N8 C8 W1 176.1(6) . .
N9 C9 C10 124.5(6) . .
C9 C10 C11 118.4(6) . .
C10 C11 C12 117.9(6) . .
C10 C11 S1 124.7(5) . .
C12 C11 S1 117.3(5) . .
C13 C12 C11 118.6(6) . .
C15 C14 C18 118.7(6) . .
C15 C14 S1 122.5(5) . .
C18 C14 S1 118.8(5) . .
C16 C15 C14 118.3(6) . .
N10 C16 C15 123.6(6) . .
N10 C17 C18 123.0(6) . .
C17 C18 C14 118.8(6) . .
N11 C19 C20 123.2(6) . .
C19 C20 C21 118.9(6) . .
C22 C21 C20 118.0(6) . .
C22 C21 S2 117.9(5) . .
C20 C21 S2 124.0(5) . .
C21 C22 C23 118.9(6) . .
N11 C23 C22 123.9(6) . .
C28 C24 C25 118.3(6) . .
C28 C24 S2 116.7(5) . .
C25 C24 S2 125.0(5) . .
C26 C25 C24 118.6(6) . .
N12 C26 C25 124.1(6) . .
N12 C27 C28 124.5(6) . .
C27 C28 C24 117.9(6) . .
N13 C29 C30 123.7(6) . .
C29 C30 C31 118.2(6) . .
C32 C31 C30 118.8(6) . .
C32 C31 S3 121.6(5) . .
C30 C31 S3 119.6(5) . .
C33 C32 C31 118.9(6) . .
N13 C33 C32 122.8(6) . .
N9 C13 C12 124.5(6) . .

loop_
_geom_bond_atom_site_label_1
_geom_bond_atom_site_label_2
_geom_bond_distance
_geom_bond_site_symmetry_2
W1 C5 2.149(6) .
W1 C6 2.151(6) .
W1 C3 2.155(6) .
W1 C2 2.156(6) .
W1 C1 2.168(6) .
W1 C8 2.171(6) .
W1 C7 2.193(6) .
W1 C4 2.199(7) .
Cd1 O1 2.301(4) .
Cd1 N12 2.349(5) 6_545
Cd1 N11 2.351(5) .
Cd1 N9 2.353(5) .
Cd1 N10 2.355(5) 6_556
Cd1 N1 2.369(5) .
Cd2 N13 2.298(5) 5
Cd2 N13 2.298(5) .
Cd2 O2 2.307(4) 5
Cd2 O2 2.307(4) .
Cd2 N2 2.332(5) .
Cd2 N2 2.332(5) 5
S1 C11 1.768(6) .
S1 C14 1.777(6) .
S2 C24 1.766(6) .
S2 C21 1.771(6) .
S3 C31 1.775(6) 2_554
S3 C31 1.775(6) .
N1 C1 1.155(8) .
N2 C2 1.170(8) .
N3 C3 1.152(8) .
N4 C4 1.124(8) .
N5 C5 1.154(8) .
N6 C6 1.167(8) .
N7 C7 1.126(8) .
N8 C8 1.149(8) .
N9 C9 1.331(8) .
N9 C13 1.346(8) .
N10 C17 1.334(8) .
N10 C16 1.339(8) .
N10 Cd1 2.355(5) 6
N11 C23 1.329(8) .
N11 C19 1.344(8) .
N12 C27 1.328(8) .
N12 C26 1.337(8) .
N12 Cd1 2.349(5) 6_546
N13 C29 1.338(8) .
N13 C33 1.353(8) .
C9 C10 1.390(9) .
C10 C11 1.393(8) .
C11 C12 1.401(9) .
C12 C13 1.373(9) .
C14 C15 1.381(9) .
C14 C18 1.387(9) .
C15 C16 1.380(9) .
C17 C18 1.383(9) .
C19 C20 1.383(9) .
C20 C21 1.398(9) .
C21 C22 1.383(9) .
C22 C23 1.385(9) .
C24 C28 1.392(9) .
C24 C25 1.392(9) .
C25 C26 1.369(9) .
C27 C28 1.382(9) .
C29 C30 1.383(9) .
C30 C31 1.396(9) .
C31 C32 1.386(9) .
C32 C33 1.383(9) .
